data_7239718
loop_
_publ_author_name
'Wang, Hai-Ling'
'Liu, Zi-Yuan'
'Zhu, Zhong-Hong'
'Peng, Jin-Mei'
'Ma, Xiong-Feng'
'Bai, Juan'
'Zou, Hua-Hong'
'Mo, Kai-Qiang'
'Liang, Fu-Pei'

_publ_section_title
;
 Manipulating clusters by regulating N,O chelating ligands: structures and
 multistep assembly mechanisms
;
_journal_issue 5
_journal_name_full CrystEngComm
_journal_page_first 915
_journal_page_last 923
_journal_paper_doi 10.1039/C9CE01730E
_journal_volume 22
_journal_year 2020
_chemical_absolute_configuration ad
_chemical_formula_moiety 'C32 H80 Gd9 N16 O50'
_chemical_formula_sum 'C32 H80 Gd9 N16 O50'
_chemical_formula_weight 2904.37
_space_group_crystal_system tetragonal
_space_group_IT_number 104
_space_group_name_Hall 'P 4 -2n'
_space_group_name_H-M_alt 'P 4 n c'
_atom_sites_solution_hydrogens geom
_atom_sites_solution_primary direct
_audit_creation_date 2019-12-22
_audit_creation_method
;
Olex2 1.2-alpha
(compiled 2018.07.26 svn.r3523 for OlexSys, GUI svn.r5532)
;
_audit_update_record
;
2019-12-23 deposited with the CCDC.	2020-01-02 downloaded from the CCDC.
;
_cell_angle_alpha 90
_cell_angle_beta 90
_cell_angle_gamma 90
_cell_formula_units_Z 2
_cell_length_a 17.3000(2)
_cell_length_b 17.3000(2)
_cell_length_c 14.4460(3)
_cell_measurement_reflns_used 9438
_cell_measurement_temperature 293(2)
_cell_measurement_theta_max 28.8195
_cell_measurement_theta_min 2.9807
_cell_volume 4323.54(11)
_computing_cell_refinement
;
CrysAlisPro, Agilent Technologies,
Version 1.171.35.21 (release 20-01-2012 CrysAlis171 .NET)
(compiled Jan 23 2012,18:06:46)
;
_computing_data_collection
;
CrysAlisPro, Agilent Technologies,
Version 1.171.35.21 (release 20-01-2012 CrysAlis171 .NET)
(compiled Jan 23 2012,18:06:46)
;
_computing_data_reduction
;
CrysAlisPro, Agilent Technologies,
Version 1.171.35.21 (release 20-01-2012 CrysAlis171 .NET)
(compiled Jan 23 2012,18:06:46)
;
_computing_molecular_graphics 'Olex2 (Dolomanov et al., 2009)'
_computing_publication_material 'Olex2 (Dolomanov et al., 2009)'
_computing_structure_refinement 'XL (Sheldrick, 2008)'
_computing_structure_solution 'XS (Sheldrick, 2008)'
_diffrn_ambient_temperature 293(2)
_diffrn_detector_area_resol_mean 15.9784
_diffrn_measured_fraction_theta_full 0.996
_diffrn_measured_fraction_theta_max 0.996
_diffrn_measurement_details
;
#__ type_ start__ end____ width___ exp.time_
  1 omega  -24.00   53.00   1.0000    6.2500
omega____ theta____ kappa____ phi______ frames
    -      -16.8791   38.0000    0.0000 77

#__ type_ start__ end____ width___ exp.time_
  2 omega  -91.00  -66.00   1.0000    6.2500
omega____ theta____ kappa____ phi______ frames
    -      -16.8791 -178.0000    0.0000 25

#__ type_ start__ end____ width___ exp.time_
  3 omega  -88.00   20.00   1.0000    6.2500
omega____ theta____ kappa____ phi______ frames
    -      -16.8791  -19.0000   30.0000 108
;
_diffrn_measurement_device_type 'SuperNova, Single source at offset), Eos'
_diffrn_measurement_method '\w scans'
_diffrn_orient_matrix_UB_11 -0.0176606000
_diffrn_orient_matrix_UB_12 0.0247981000
_diffrn_orient_matrix_UB_13 -0.0328816000
_diffrn_orient_matrix_UB_21 0.0247462000
_diffrn_orient_matrix_UB_22 -0.0146904000
_diffrn_orient_matrix_UB_23 -0.0349752000
_diffrn_orient_matrix_UB_31 -0.0275032000
_diffrn_orient_matrix_UB_32 -0.0291586000
_diffrn_orient_matrix_UB_33 -0.0103339000
_diffrn_radiation_monochromator mirror
_diffrn_radiation_type MoK\a
_diffrn_radiation_wavelength 0.71073
_diffrn_reflns_av_R_equivalents 0.0275
_diffrn_reflns_av_unetI/netI 0.0251
_diffrn_reflns_Laue_measured_fraction_full 0.996
_diffrn_reflns_Laue_measured_fraction_max 0.996
_diffrn_reflns_limit_h_max 12
_diffrn_reflns_limit_h_min -20
_diffrn_reflns_limit_k_max 20
_diffrn_reflns_limit_k_min -20
_diffrn_reflns_limit_l_max 17
_diffrn_reflns_limit_l_min -16
_diffrn_reflns_number 16176
_diffrn_reflns_point_group_measured_fraction_full 0.965
_diffrn_reflns_point_group_measured_fraction_max 0.965
_diffrn_reflns_theta_full 25.242
_diffrn_reflns_theta_max 25.497
_diffrn_reflns_theta_min 2.987
_diffrn_source 'SuperNova (Mo) X-ray Source'
_exptl_absorpt_coefficient_mu 6.895
_exptl_absorpt_correction_T_max 1.00000
_exptl_absorpt_correction_T_min 0.64478
_exptl_absorpt_correction_type multi-scan
_exptl_absorpt_process_details
;
CrysAlisPro, Agilent Technologies,
Version 1.171.35.21 (release 20-01-2012 CrysAlis171 .NET)
(compiled Jan 23 2012,18:06:46)
Empirical absorption correction using spherical harmonics,
 implemented in SCALE3 ABSPACK scaling algorithm.
;
_exptl_crystal_colour yellow
_exptl_crystal_density_diffrn 2.231
_exptl_crystal_density_method 'not measured'
_exptl_crystal_description block
_exptl_crystal_F_000 2720
_exptl_crystal_size_max 0.2
_exptl_crystal_size_mid 0.08
_exptl_crystal_size_min 0.05
_refine_diff_density_max 0.719
_refine_diff_density_min -0.409
_refine_diff_density_rms 0.094
_refine_ls_abs_structure_details
;
 Flack x determined using 1644 quotients [(I+)-(I-)]/[(I+)+(I-)]
 (Parsons, Flack and Wagner, Acta Cryst. B69 (2013) 249-259).
;
_refine_ls_abs_structure_Flack -0.064(13)
_refine_ls_extinction_method none
_refine_ls_goodness_of_fit_ref 1.033
_refine_ls_hydrogen_treatment constr
_refine_ls_matrix_type full
_refine_ls_number_parameters 244
_refine_ls_number_reflns 3891
_refine_ls_number_restraints 63
_refine_ls_restrained_S_all 1.034
_refine_ls_R_factor_all 0.0253
_refine_ls_R_factor_gt 0.0236
_refine_ls_shift/su_max 0.001
_refine_ls_shift/su_mean 0.000
_refine_ls_structure_factor_coef Fsqd
_refine_ls_weighting_details 'w=1/[\s^2^(Fo^2^)+(0.0333P)^2^+2.8623P] where P=(Fo^2^+2Fc^2^)/3'
_refine_ls_weighting_scheme calc
_refine_ls_wR_factor_gt 0.0563
_refine_ls_wR_factor_ref 0.0573
_reflns_Friedel_coverage 0.856
_reflns_Friedel_fraction_full 0.931
_reflns_Friedel_fraction_max 0.931
_reflns_number_gt 3728
_reflns_number_total 3891
_reflns_threshold_expression 'I > 2\s(I)'
_cod_data_source_file c9ce01730e2.cif
_cod_data_source_block 0925-lfp-xsz-gd
_cod_depositor_comments
;Adding full bibliography for 7239717--7239719.cif.

 Adding full bibliography for 7239717--7239719.cif.
;
_cod_original_cell_volume 4323.57(14)
_cod_database_code 7239718
_shelx_shelxl_version_number 2018/3
_shelx_space_group_comment
;
The symmetry employed for this shelxl refinement is uniquely defined
by the following loop, which should always be used as a source of
symmetry information in preference to the above space-group names.
They are only intended as comments.
;
_shelx_estimated_absorpt_t_max 0.724
_shelx_estimated_absorpt_t_min 0.339
_reflns_odcompleteness_completeness 99.65
_reflns_odcompleteness_iscentric 1
_reflns_odcompleteness_theta 26.32
_olex2_refinement_description
;
1. Fixed Uiso
 At 1.2 times of:
  All C(H,H) groups, All N(H,H) groups
2. Restrained distances
 C5-C6 = C7-C8
 1.5 with sigma of 0.01
3. Uiso/Uaniso restraints and constraints
C1 \\sim C2 \\sim C3 \\sim C4 \\sim C5 \\sim C6 \\sim C7 \\sim C8: within 3.8A
with sigma of 0.02 and sigma for terminal atoms of 0.01
4.a Secondary CH2 refined with riding coordinates:
 N1(H1A,H1B), N3(H3A,H3B), C1(H1C,H1D), C2(H2A,H2B), C3(H3C,H3D), C4(H4A,H4B),
 C5(H5A,H5B), C6(H6A,H6B), C7(H7A,H7B), C8(H8A,H8B)
;
_olex2_submission_special_instructions 'No special instructions were received'

loop_
_space_group_symop_operation_xyz
'x, y, z'
'-y, x, z'
'-x, -y, z'
'y, -x, z'
'-x+1/2, y+1/2, z+1/2'
'x+1/2, -y+1/2, z+1/2'
'-y+1/2, -x+1/2, z+1/2'
'y+1/2, x+1/2, z+1/2'

loop_
_atom_site_label
_atom_site_type_symbol
_atom_site_fract_x
_atom_site_fract_y
_atom_site_fract_z
_atom_site_U_iso_or_equiv
_atom_site_adp_type
_atom_site_occupancy
_atom_site_site_symmetry_order
_atom_site_calc_flag
_atom_site_refinement_flags_posn
_atom_site_refinement_flags_adp
_atom_site_refinement_flags_occupancy
Gd1 Gd 0.41540(2) 0.38071(2) 1.06397(4) 0.02744(11) Uani 1 1 d . . .
Gd2 Gd 0.500000 0.500000 0.86700(7) 0.02423(17) Uani 1 4 d S T P
Gd3 Gd 0.35290(2) 0.49090(2) 0.67106(4) 0.03325(12) Uani 1 1 d . . .
O1 O 0.3567(4) 0.3239(4) 1.2048(5) 0.0401(18) Uani 1 1 d . . .
O2 O 0.3598(3) 0.4744(3) 1.1561(5) 0.0303(15) Uani 1 1 d . . .
O3 O 0.500000 0.500000 1.0766(9) 0.023(2) Uani 1 4 d S T P
O4 O 0.5168(3) 0.3831(3) 0.9589(4) 0.0236(12) Uani 1 1 d . . .
O5 O 0.2746(4) 0.3493(5) 1.0259(5) 0.061(2) Uani 1 1 d . . .
O6 O 0.3538(4) 0.3201(4) 0.9177(5) 0.0418(17) Uani 1 1 d . . .
O7 O 0.2326(5) 0.3053(7) 0.8947(7) 0.100(4) Uani 1 1 d . . .
O8 O 0.4211(3) 0.4121(3) 0.7754(5) 0.0271(13) Uani 1 1 d . . .
O9 O 0.500000 0.500000 0.6565(10) 0.033(3) Uani 1 4 d S T P
O10 O 0.3919(4) 0.5951(4) 0.5812(5) 0.0413(19) Uani 1 1 d . . .
O11 O 0.2721(4) 0.5083(4) 0.5293(6) 0.056(2) Uani 1 1 d . . .
O12 O 0.2659(4) 0.4912(4) 0.8194(5) 0.0440(18) Uani 1 1 d . . .
O13 O 0.2419(4) 0.5782(4) 0.7168(5) 0.0489(18) Uani 1 1 d . . .
O14 O 0.1745(4) 0.5763(5) 0.8431(6) 0.070(2) Uani 1 1 d . . .
N1 N 0.4236(4) 0.2325(4) 1.0706(8) 0.049(2) Uani 1 1 d . . .
H1A H 0.394200 0.212824 1.025933 0.059 Uiso 1 1 calc R . .
H1B H 0.472189 0.218214 1.059604 0.059 Uiso 1 1 calc R . .
N2 N 0.2853(5) 0.3238(5) 0.9449(7) 0.050(2) Uani 1 1 d . . .
N3 N 0.2374(5) 0.3979(5) 0.6572(7) 0.058(3) Uani 1 1 d . . .
H3A H 0.254990 0.349685 0.661926 0.069 Uiso 1 1 calc R . .
H3B H 0.205948 0.406097 0.704950 0.069 Uiso 1 1 calc R . .
N4 N 0.2257(5) 0.5495(5) 0.7936(7) 0.047(2) Uani 1 1 d . . .
C1 C 0.3989(8) 0.1995(6) 1.1604(10) 0.071(4) Uani 1 1 d . U .
H1C H 0.382112 0.146587 1.151215 0.085 Uiso 1 1 calc R . .
H1D H 0.442482 0.198904 1.202632 0.085 Uiso 1 1 calc R . .
C2 C 0.3363(7) 0.2437(5) 1.2013(8) 0.054(3) Uani 1 1 d . U .
H2A H 0.289723 0.237204 1.164742 0.065 Uiso 1 1 calc R . .
H2B H 0.326011 0.224981 1.263369 0.065 Uiso 1 1 calc R . .
C3 C 0.3034(6) 0.3747(6) 1.2473(7) 0.046(2) Uani 1 1 d . U .
H3C H 0.294619 0.359366 1.311050 0.055 Uiso 1 1 calc R . .
H3D H 0.254396 0.373402 1.214756 0.055 Uiso 1 1 calc R . .
C4 C 0.3369(6) 0.4538(6) 1.2438(7) 0.043(2) Uani 1 1 d . U .
H4A H 0.298792 0.490626 1.265720 0.051 Uiso 1 1 calc R . .
H4B H 0.381133 0.456354 1.285008 0.051 Uiso 1 1 calc R . .
C5 C 0.3640(7) 0.6024(10) 0.4922(10) 0.076(4) Uani 1 1 d D U .
H5A H 0.395367 0.571281 0.450938 0.091 Uiso 1 1 calc R . .
H5B H 0.368799 0.655930 0.472924 0.091 Uiso 1 1 calc R . .
C6 C 0.2828(7) 0.5786(8) 0.4834(10) 0.071(3) Uani 1 1 d D U .
H6A H 0.249399 0.617635 0.510229 0.085 Uiso 1 1 calc R . .
H6B H 0.269456 0.572934 0.418580 0.085 Uiso 1 1 calc R . .
C7 C 0.1976(8) 0.4768(8) 0.5265(10) 0.079(4) Uani 1 1 d D U .
H7A H 0.182483 0.468240 0.462717 0.094 Uiso 1 1 calc R . .
H7B H 0.161305 0.512977 0.553856 0.094 Uiso 1 1 calc R . .
C8 C 0.1951(9) 0.4036(9) 0.5773(12) 0.101(5) Uani 1 1 d D U .
H8A H 0.141533 0.392922 0.592436 0.121 Uiso 1 1 calc R . .
H8B H 0.212277 0.363082 0.535668 0.121 Uiso 1 1 calc R . .

loop_
_atom_site_aniso_label
_atom_site_aniso_U_11
_atom_site_aniso_U_22
_atom_site_aniso_U_33
_atom_site_aniso_U_23
_atom_site_aniso_U_13
_atom_site_aniso_U_12
Gd1 0.0268(2) 0.0267(2) 0.0288(2) -0.0001(2) 0.0033(2) -0.00295(15)
Gd2 0.0245(2) 0.0245(2) 0.0237(4) 0.000 0.000 0.000
Gd3 0.0336(2) 0.0349(2) 0.0313(2) -0.0015(2) -0.0058(2) 0.00012(17)
O1 0.044(4) 0.028(3) 0.048(5) 0.005(3) 0.019(3) -0.008(3)
O2 0.041(3) 0.028(3) 0.022(4) 0.002(3) 0.008(3) 0.000(2)
O3 0.020(3) 0.020(3) 0.029(7) 0.000 0.000 0.000
O4 0.022(3) 0.025(3) 0.023(3) -0.001(3) 0.003(2) -0.001(2)
O5 0.040(4) 0.095(6) 0.047(5) -0.020(4) 0.007(3) -0.021(4)
O6 0.048(4) 0.037(3) 0.041(4) -0.002(3) 0.007(3) -0.009(3)
O7 0.060(5) 0.164(10) 0.076(7) -0.050(7) -0.008(5) -0.048(6)
O8 0.029(3) 0.026(3) 0.026(3) -0.004(3) 0.000(2) 0.000(2)
O9 0.037(4) 0.037(4) 0.027(8) 0.000 0.000 0.000
O10 0.052(4) 0.044(3) 0.028(5) 0.010(3) -0.013(3) -0.008(3)
O11 0.056(4) 0.058(4) 0.053(5) -0.004(4) -0.026(4) -0.008(4)
O12 0.033(3) 0.048(4) 0.050(5) 0.004(3) -0.012(3) 0.004(3)
O13 0.044(4) 0.054(4) 0.049(5) 0.004(4) -0.007(4) 0.014(3)
O14 0.043(4) 0.097(7) 0.071(6) -0.003(5) 0.005(4) 0.021(4)
N1 0.052(5) 0.034(4) 0.061(6) 0.003(5) 0.007(5) -0.002(3)
N2 0.048(5) 0.061(5) 0.042(5) -0.017(4) -0.001(4) -0.023(4)
N3 0.063(6) 0.052(5) 0.058(7) -0.011(5) 0.001(5) -0.014(4)
N4 0.030(4) 0.060(5) 0.051(6) -0.008(5) -0.010(4) 0.003(4)
C1 0.095(8) 0.029(5) 0.088(10) 0.006(6) 0.029(8) -0.008(5)
C2 0.072(7) 0.033(5) 0.058(7) 0.004(5) 0.027(5) -0.015(5)
C3 0.054(6) 0.051(5) 0.033(6) 0.005(5) 0.020(5) -0.007(5)
C4 0.058(6) 0.041(5) 0.029(5) 0.001(4) 0.014(5) 0.001(5)
C5 0.087(9) 0.097(9) 0.044(8) 0.013(7) -0.019(7) -0.021(8)
C6 0.074(7) 0.085(8) 0.054(7) 0.017(6) -0.032(6) -0.011(7)
C7 0.061(7) 0.100(9) 0.075(9) -0.002(7) -0.035(6) -0.014(7)
C8 0.093(9) 0.110(10) 0.098(12) 0.001(10) -0.016(10) -0.052(8)

loop_
_atom_type_symbol
_atom_type_description
_atom_type_scat_dispersion_real
_atom_type_scat_dispersion_imag
_atom_type_scat_source
C C 0.0033 0.0016 'International Tables Vol C Tables 4.2.6.8 and 6.1.1.4'
H H 0.0000 0.0000 'International Tables Vol C Tables 4.2.6.8 and 6.1.1.4'
Gd Gd -0.1653 3.9035 'International Tables Vol C Tables 4.2.6.8 and 6.1.1.4'
N N 0.0061 0.0033 'International Tables Vol C Tables 4.2.6.8 and 6.1.1.4'
O O 0.0106 0.0060 'International Tables Vol C Tables 4.2.6.8 and 6.1.1.4'

loop_
_geom_angle_atom_site_label_1
_geom_angle_atom_site_label_2
_geom_angle_atom_site_label_3
_geom_angle
_geom_angle_site_symmetry_1
_geom_angle_site_symmetry_3
Gd1 Gd1 Gd1 90.0 4_565 2_655
Gd1 Gd1 Gd2 61.976(7) 2_655 .
Gd1 Gd1 Gd2 61.976(7) 4_565 .
O1 Gd1 Gd1 108.82(15) . 4_565
O1 Gd1 Gd1 118.08(17) . 2_655
O1 Gd1 Gd2 170.55(15) . .
O1 Gd1 O3 120.0(3) . .
O1 Gd1 O5 72.6(2) . .
O1 Gd1 O6 109.92(19) . .
O1 Gd1 N1 66.2(3) . .
O2 Gd1 Gd1 40.30(16) . 4_565
O2 Gd1 Gd1 107.02(15) . 2_655
O2 Gd1 Gd1 39.38(15) 2_655 2_655
O2 Gd1 Gd1 106.69(15) 2_655 4_565
O2 Gd1 Gd2 102.13(16) . .
O2 Gd1 Gd2 101.22(15) 2_655 .
O2 Gd1 O1 78.9(2) 2_655 .
O2 Gd1 O1 68.6(2) . .
O2 Gd1 O2 96.8(3) . 2_655
O2 Gd1 O3 68.1(2) . .
O2 Gd1 O3 67.5(2) 2_655 .
O2 Gd1 O4 131.30(19) 2_655 4_565
O2 Gd1 O4 132.83(19) . .
O2 Gd1 O4 75.4(2) . 4_565
O2 Gd1 O5 149.5(2) 2_655 .
O2 Gd1 O5 82.9(2) . .
O2 Gd1 O6 137.2(2) 2_655 .
O2 Gd1 O6 125.7(2) . .
O2 Gd1 N1 77.3(3) 2_655 .
O2 Gd1 N1 134.6(3) . .
O3 Gd1 Gd1 45.15(2) . 4_565
O3 Gd1 Gd1 45.15(2) . 2_655
O3 Gd1 Gd2 52.5(3) . .
O3 Gd1 O5 137.6(2) . .
O3 Gd1 O6 128.8(3) . .
O3 Gd1 N1 140.99(18) . .
O4 Gd1 Gd1 96.29(13) . 4_565
O4 Gd1 Gd1 41.54(15) . 2_655
O4 Gd1 Gd1 39.88(14) 4_565 4_565
O4 Gd1 Gd1 96.08(12) 4_565 2_655
O4 Gd1 Gd2 38.43(13) 4_565 .
O4 Gd1 Gd2 37.91(13) . .
O4 Gd1 O1 148.7(2) . .
O4 Gd1 O1 135.8(2) 4_565 .
O4 Gd1 O2 76.1(2) . 2_655
O4 Gd1 O3 66.2(3) . .
O4 Gd1 O3 65.1(2) 4_565 .
O4 Gd1 O4 75.5(3) . 4_565
O4 Gd1 O5 78.4(2) 4_565 .
O4 Gd1 O5 125.7(2) . .
O4 Gd1 O6 77.6(2) . .
O4 Gd1 O6 71.8(2) 4_565 .
O4 Gd1 N1 90.0(2) . .
O4 Gd1 N1 140.7(3) 4_565 .
O5 Gd1 Gd1 167.23(17) . 2_655
O5 Gd1 Gd1 92.85(19) . 4_565
O5 Gd1 Gd2 108.70(19) . .
O5 Gd1 O6 49.1(2) . .
O5 Gd1 N1 81.3(3) . .
O6 Gd1 Gd1 109.29(15) . 4_565
O6 Gd1 Gd1 118.29(15) . 2_655
O6 Gd1 Gd2 76.58(15) . .
N1 Gd1 Gd1 96.47(17) . 2_655
N1 Gd1 Gd1 173.18(17) . 4_565
N1 Gd1 Gd2 123.2(2) . .
N1 Gd1 O6 69.5(3) . .
Gd1 Gd2 Gd1 56.049(14) . 2_655
Gd1 Gd2 Gd1 56.049(14) . 4_565
Gd1 Gd2 Gd1 83.28(2) 2_655 4_565
Gd1 Gd2 Gd1 56.049(14) 3_665 2_655
Gd1 Gd2 Gd1 83.28(2) . 3_665
Gd1 Gd2 Gd1 56.049(14) 3_665 4_565
O4 Gd2 Gd1 35.79(13) 3_665 3_665
O4 Gd2 Gd1 89.81(14) . 3_665
O4 Gd2 Gd1 35.79(13) 4_565 4_565
O4 Gd2 Gd1 88.66(14) 4_565 3_665
O4 Gd2 Gd1 89.81(14) 2_655 4_565
O4 Gd2 Gd1 88.66(14) 2_655 .
O4 Gd2 Gd1 35.79(13) . .
O4 Gd2 Gd1 89.81(14) 3_665 .
O4 Gd2 Gd1 88.65(14) . 4_565
O4 Gd2 Gd1 35.79(13) 2_655 2_655
O4 Gd2 Gd1 37.72(13) 3_665 4_565
O4 Gd2 Gd1 88.66(14) 3_665 2_655
O4 Gd2 Gd1 37.72(13) 2_655 3_665
O4 Gd2 Gd1 89.81(14) 4_565 2_655
O4 Gd2 Gd1 37.72(13) . 2_655
O4 Gd2 Gd1 37.72(13) 4_565 .
O4 Gd2 O4 72.73(14) . 2_655
O4 Gd2 O4 72.73(14) 2_655 3_665
O4 Gd2 O4 114.0(3) . 3_665
O4 Gd2 O4 72.73(14) . 4_565
O4 Gd2 O4 72.73(14) 3_665 4_565
O4 Gd2 O4 114.0(3) 2_655 4_565
O8 Gd2 Gd1 118.04(14) 2_655 3_665
O8 Gd2 Gd1 110.04(14) . 4_565
O8 Gd2 Gd1 110.04(14) 4_565 3_665
O8 Gd2 Gd1 163.81(16) 3_665 .
O8 Gd2 Gd1 81.51(15) 4_565 4_565
O8 Gd2 Gd1 118.03(14) . 2_655
O8 Gd2 Gd1 81.51(15) 3_665 3_665
O8 Gd2 Gd1 118.04(14) 4_565 .
O8 Gd2 Gd1 118.04(14) 3_665 4_565
O8 Gd2 Gd1 110.04(14) 2_655 .
O8 Gd2 Gd1 163.81(16) 2_655 4_565
O8 Gd2 Gd1 81.51(15) 2_655 2_655
O8 Gd2 Gd1 163.81(16) . 3_665
O8 Gd2 Gd1 110.04(14) 3_665 2_655
O8 Gd2 Gd1 81.51(15) . .
O8 Gd2 Gd1 163.81(16) 4_565 2_655
O8 Gd2 O4 146.73(18) 2_655 3_665
O8 Gd2 O4 146.73(17) 3_665 4_565
O8 Gd2 O4 146.73(17) . 2_655
O8 Gd2 O4 75.90(19) 3_665 2_655
O8 Gd2 O4 138.40(18) 2_655 4_565
O8 Gd2 O4 138.40(18) 4_565 2_655
O8 Gd2 O4 81.07(19) 3_665 3_665
O8 Gd2 O4 75.90(19) . 4_565
O8 Gd2 O4 81.07(19) 4_565 4_565
O8 Gd2 O4 81.07(19) 2_655 2_655
O8 Gd2 O4 75.90(19) 2_655 .
O8 Gd2 O4 81.07(19) . .
O8 Gd2 O4 138.40(18) . 3_665
O8 Gd2 O4 138.40(18) 3_665 .
O8 Gd2 O4 146.73(18) 4_565 .
O8 Gd2 O4 75.90(19) 4_565 3_665
O8 Gd2 O8 114.1(3) 4_565 2_655
O8 Gd2 O8 72.81(15) 3_665 2_655
O8 Gd2 O8 72.81(15) 3_665 4_565
O8 Gd2 O8 114.1(3) . 3_665
O8 Gd2 O8 72.81(15) . 4_565
O8 Gd2 O8 72.81(15) . 2_655
Gd3 Gd3 Gd2 61.754(7) 2_655 .
Gd3 Gd3 Gd2 61.755(7) 4_565 .
Gd3 Gd3 Gd3 90.0 4_565 2_655
O8 Gd3 Gd2 37.99(14) . .
O8 Gd3 Gd2 38.14(14) 4_565 .
O8 Gd3 Gd3 95.85(14) . 4_565
O8 Gd3 Gd3 95.79(13) 4_565 2_655
O8 Gd3 Gd3 40.00(15) 4_565 4_565
O8 Gd3 Gd3 40.50(15) . 2_655
O8 Gd3 O8 75.4(3) . 4_565
O8 Gd3 O9 65.7(3) . .
O8 Gd3 O9 65.4(3) 4_565 .
O8 Gd3 O11 151.2(2) . .
O8 Gd3 O11 133.2(2) 4_565 .
O8 Gd3 O12 76.4(2) . .
O8 Gd3 O12 74.2(2) 4_565 .
O8 Gd3 O13 77.3(2) 4_565 .
O8 Gd3 O13 124.0(2) . .
O8 Gd3 N3 94.4(3) . .
O8 Gd3 N3 141.7(3) 4_565 .
O9 Gd3 Gd2 52.7(3) . .
O9 Gd3 Gd3 45.19(3) . 4_565
O9 Gd3 Gd3 45.19(3) . 2_655
O9 Gd3 O12 129.7(3) . .
O9 Gd3 N3 143.5(2) . .
O10 Gd3 Gd2 100.89(16) . .
O10 Gd3 Gd2 100.73(18) 2_655 .
O10 Gd3 Gd3 39.24(16) . 4_565
O10 Gd3 Gd3 107.23(18) . 2_655
O10 Gd3 Gd3 107.16(18) 2_655 4_565
O10 Gd3 Gd3 39.08(18) 2_655 2_655
O10 Gd3 O8 131.2(2) 2_655 4_565
O10 Gd3 O8 74.4(2) . 4_565
O10 Gd3 O8 74.7(2) 2_655 .
O10 Gd3 O8 131.5(2) . .
O10 Gd3 O9 67.5(2) . .
O10 Gd3 O9 67.4(2) 2_655 .
O10 Gd3 O10 98.5(4) . 2_655
O10 Gd3 O11 81.2(3) 2_655 .
O10 Gd3 O11 67.1(2) . .
O10 Gd3 O12 128.5(2) . .
O10 Gd3 O12 132.8(3) 2_655 .
O10 Gd3 O13 151.3(2) 2_655 .
O10 Gd3 O13 84.5(3) . .
O10 Gd3 N3 131.9(3) . .
O10 Gd3 N3 78.3(3) 2_655 .
O11 Gd3 Gd2 167.99(18) . .
O11 Gd3 Gd3 119.92(19) . 2_655
O11 Gd3 Gd3 106.28(17) . 4_565
O11 Gd3 O9 118.8(4) . .
O11 Gd3 O12 110.4(2) . .
O11 Gd3 O13 73.6(3) . .
O11 Gd3 N3 65.0(3) . .
O12 Gd3 Gd2 77.06(14) . .
O12 Gd3 Gd3 112.27(15) . 4_565
O12 Gd3 Gd3 115.62(14) . 2_655
O13 Gd3 Gd2 106.76(17) . .
O13 Gd3 Gd3 93.17(17) . 4_565
O13 Gd3 Gd3 164.53(18) . 2_655
O13 Gd3 O9 137.70(19) . .
O13 Gd3 O12 49.4(2) . .
O13 Gd3 N3 78.7(3) . .
N3 Gd3 Gd2 127.0(2) . .
N3 Gd3 Gd3 169.3(2) . 4_565
N3 Gd3 Gd3 99.7(2) . 2_655
N3 Gd3 O12 67.6(3) . .
C2 O1 Gd1 117.2(6) . .
C3 O1 Gd1 112.2(5) . .
C3 O1 C2 117.2(7) . .
Gd1 O2 Gd1 100.3(3) . 4_565
C4 O2 Gd1 118.0(5) . .
C4 O2 Gd1 140.9(5) . 4_565
Gd1 O3 Gd1 89.70(4) 3_665 2_655
Gd1 O3 Gd1 89.70(4) . 4_565
Gd1 O3 Gd1 171.7(6) . 3_665
Gd1 O3 Gd1 89.70(4) 3_665 4_565
Gd1 O3 Gd1 89.70(4) . 2_655
Gd1 O3 Gd1 171.7(6) 4_565 2_655
Gd1 O4 Gd1 98.6(2) . 2_655
Gd1 O4 Gd2 103.85(19) 2_655 .
Gd1 O4 Gd2 106.30(19) . .
N2 O5 Gd1 97.7(6) . .
N2 O6 Gd1 96.4(6) . .
Gd3 O8 Gd2 104.8(2) 2_655 .
Gd3 O8 Gd2 105.5(2) . .
Gd3 O8 Gd3 99.5(3) . 2_655
Gd3 O9 Gd3 170.6(6) . 3_665
Gd3 O9 Gd3 89.61(5) 3_665 2_655
Gd3 O9 Gd3 170.6(6) 4_565 2_655
Gd3 O9 Gd3 89.61(5) . 2_655
Gd3 O9 Gd3 89.61(5) 3_665 4_565
Gd3 O9 Gd3 89.61(5) . 4_565
Gd3 O10 Gd3 101.7(3) . 4_565
C5 O10 Gd3 137.8(7) . 4_565
C5 O10 Gd3 119.4(7) . .
C6 O11 Gd3 114.8(6) . .
C6 O11 C7 116.5(9) . .
C7 O11 Gd3 119.5(7) . .
N4 O12 Gd3 94.3(6) . .
N4 O13 Gd3 99.5(6) . .
Gd1 N1 H1A 108.8 . .
Gd1 N1 H1B 108.8 . .
H1A N1 H1B 107.7 . .
C1 N1 Gd1 113.7(6) . .
C1 N1 H1A 108.8 . .
C1 N1 H1B 108.8 . .
O6 N2 O5 116.6(8) . .
O7 N2 O5 122.5(10) . .
O7 N2 O6 120.8(10) . .
Gd3 N3 H3A 108.3 . .
Gd3 N3 H3B 108.3 . .
H3A N3 H3B 107.4 . .
C8 N3 Gd3 115.8(8) . .
C8 N3 H3A 108.3 . .
C8 N3 H3B 108.3 . .
O13 N4 O12 116.8(8) . .
O14 N4 O12 121.3(10) . .
O14 N4 O13 122.0(9) . .
N1 C1 H1C 109.3 . .
N1 C1 H1D 109.3 . .
H1C C1 H1D 107.9 . .
C2 C1 N1 111.7(9) . .
C2 C1 H1C 109.3 . .
C2 C1 H1D 109.3 . .
O1 C2 C1 109.9(8) . .
O1 C2 H2A 109.7 . .
O1 C2 H2B 109.7 . .
C1 C2 H2A 109.7 . .
C1 C2 H2B 109.7 . .
H2A C2 H2B 108.2 . .
O1 C3 H3C 110.2 . .
O1 C3 H3D 110.2 . .
O1 C3 C4 107.6(8) . .
H3C C3 H3D 108.5 . .
C4 C3 H3C 110.2 . .
C4 C3 H3D 110.2 . .
O2 C4 C3 112.5(8) . .
O2 C4 H4A 109.1 . .
O2 C4 H4B 109.1 . .
C3 C4 H4A 109.1 . .
C3 C4 H4B 109.1 . .
H4A C4 H4B 107.8 . .
O10 C5 H5A 109.0 . .
O10 C5 H5B 109.0 . .
O10 C5 C6 112.9(11) . .
H5A C5 H5B 107.8 . .
C6 C5 H5A 109.0 . .
C6 C5 H5B 109.0 . .
O11 C6 C5 109.3(10) . .
O11 C6 H6A 109.8 . .
O11 C6 H6B 109.8 . .
C5 C6 H6A 109.8 . .
C5 C6 H6B 109.8 . .
H6A C6 H6B 108.3 . .
O11 C7 H7A 109.6 . .
O11 C7 H7B 109.6 . .
O11 C7 C8 110.4(10) . .
H7A C7 H7B 108.1 . .
C8 C7 H7A 109.6 . .
C8 C7 H7B 109.6 . .
N3 C8 C7 117.9(11) . .
N3 C8 H8A 107.8 . .
N3 C8 H8B 107.8 . .
C7 C8 H8A 107.8 . .
C7 C8 H8B 107.8 . .
H8A C8 H8B 107.2 . .

loop_
_geom_bond_atom_site_label_1
_geom_bond_atom_site_label_2
_geom_bond_distance
_geom_bond_site_symmetry_2
Gd1 Gd1 3.5780(5) 2_655
Gd1 Gd1 3.5780(5) 4_565
Gd1 Gd2 3.8076(9) .
Gd1 O1 2.477(6) .
Gd1 O2 2.307(6) .
Gd1 O2 2.352(6) 2_655
Gd1 O3 2.5366(11) .
Gd1 O4 2.399(6) 4_565
Gd1 O4 2.320(6) .
Gd1 O5 2.555(7) .
Gd1 O6 2.589(7) .
Gd1 N1 2.570(7) .
Gd2 O4 2.437(6) 2_655
Gd2 O4 2.437(6) 4_565
Gd2 O4 2.437(6) 3_665
Gd2 O4 2.437(6) .
Gd2 O8 2.434(6) .
Gd2 O8 2.434(6) 2_655
Gd2 O8 2.434(6) 3_665
Gd2 O8 2.434(6) 4_565
Gd3 Gd3 3.6059(6) 4_565
Gd3 Gd3 3.6060(6) 2_655
Gd3 O8 2.374(6) 4_565
Gd3 O8 2.350(6) .
Gd3 O9 2.5585(13) .
Gd3 O10 2.321(7) .
Gd3 O10 2.329(6) 2_655
Gd3 O11 2.498(8) .
Gd3 O12 2.619(8) .
Gd3 O13 2.530(7) .
Gd3 N3 2.573(9) .
O1 C2 1.432(11) .
O1 C3 1.414(11) .
O2 C4 1.374(12) .
O5 N2 1.264(11) .
O6 N2 1.249(11) .
O7 N2 1.208(12) .
O10 C5 1.380(15) .
O11 C6 1.397(14) .
O11 C7 1.399(14) .
O12 N4 1.280(11) .
O13 N4 1.247(11) .
O14 N4 1.229(11) .
N1 H1A 0.8900 .
N1 H1B 0.8900 .
N1 C1 1.480(15) .
N3 H3A 0.8900 .
N3 H3B 0.8900 .
N3 C8 1.371(16) .
C1 H1C 0.9700 .
C1 H1D 0.9700 .
C1 C2 1.451(15) .
C2 H2A 0.9700 .
C2 H2B 0.9700 .
C3 H3C 0.9700 .
C3 H3D 0.9700 .
C3 C4 1.488(13) .
C4 H4A 0.9700 .
C4 H4B 0.9700 .
C5 H5A 0.9700 .
C5 H5B 0.9700 .
C5 C6 1.469(11) .
C6 H6A 0.9700 .
C6 H6B 0.9700 .
C7 H7A 0.9700 .
C7 H7B 0.9700 .
C7 C8 1.464(11) .
C8 H8A 0.9700 .
C8 H8B 0.9700 .

loop_
_geom_torsion_atom_site_label_1
_geom_torsion_atom_site_label_2
_geom_torsion_atom_site_label_3
_geom_torsion_atom_site_label_4
_geom_torsion
_geom_torsion_site_symmetry_1
Gd1 O1 C2 C1 45.5(12) .
Gd1 O1 C3 C4 -40.8(10) .
Gd1 O2 C4 C3 154.9(7) 4_565
Gd1 O2 C4 C3 -37.8(11) .
Gd1 O5 N2 O6 3.1(10) .
Gd1 O5 N2 O7 -175.3(11) .
Gd1 O6 N2 O5 -3.0(10) .
Gd1 O6 N2 O7 175.4(11) .
Gd1 N1 C1 C2 34.7(12) .
Gd3 O10 C5 C6 37.2(17) .
Gd3 O10 C5 C6 -157.4(9) 4_565
Gd3 O11 C6 C5 34.0(14) .
Gd3 O11 C7 C8 -34.9(16) .
Gd3 O12 N4 O13 0.9(8) .
Gd3 O12 N4 O14 -178.1(8) .
Gd3 O13 N4 O12 -1.0(9) .
Gd3 O13 N4 O14 178.1(8) .
Gd3 N3 C8 C7 -23.6(19) .
O1 C3 C4 O2 51.9(12) .
O10 C5 C6 O11 -46.0(18) .
O11 C7 C8 N3 38(2) .
N1 C1 C2 O1 -51.9(14) .
C2 O1 C3 C4 179.4(9) .
C3 O1 C2 C1 -176.8(10) .
C6 O11 C7 C8 -179.9(13) .
C7 O11 C6 C5 -179.3(12) .
